data_4038604
loop_
_publ_author_name
'Suzuki, Yota'
'Ikeda, Ayumi'
'Ohno, Keiji'
'Fujihara, Takashi'
'Sugaya, Tomoaki'
'Ishihara, Koji'

_publ_section_title
;
 <i>o</i>-Azophenylboronic Acid-Based Colorimetric Sensors for d-Fructose:
 <i>o</i>-Azophenylboronic Acids with Inserted Protic Solvent Are the Key
 Species for a Large Color Change.
;
_journal_name_full 'The Journal of organic chemistry'
_journal_paper_doi 10.1021/acs.joc.0c01011
_journal_year 2020
_chemical_formula_sum 'C15 H18 B N3 O2'
_chemical_formula_weight 283.13
_space_group_crystal_system triclinic
_space_group_IT_number 2
_space_group_name_Hall '-P 1'
_space_group_name_H-M_alt 'P -1'
_atom_sites_solution_hydrogens geom
_audit_creation_method SHELXL-2014
_cell_angle_alpha 116.092(3)
_cell_angle_beta 97.851(4)
_cell_angle_gamma 101.938(4)
_cell_formula_units_Z 8
_cell_length_a 13.081(7)
_cell_length_b 15.690(4)
_cell_length_c 16.982(4)
_cell_measurement_reflns_used 3162
_cell_measurement_temperature 200(2)
_cell_measurement_theta_max 24.79
_cell_measurement_theta_min 2.65
_cell_volume 2958.0(19)
_computing_cell_refinement 'Bruker SAINT'
_computing_data_collection 'Bruker APEX2'
_computing_data_reduction 'Bruker SAINT'
_computing_molecular_graphics 'Bruker SHELXTL'
_computing_publication_material 'Bruker SHELXTL'
_computing_structure_refinement 'SHELXL-2014 (Sheldrick, 2014)'
_computing_structure_solution 'SHELXS-97 (Sheldrick 2008)'
_diffrn_ambient_temperature 200(2)
_diffrn_detector_area_resol_mean 8.333
_diffrn_measured_fraction_theta_full 0.997
_diffrn_measured_fraction_theta_max 0.991
_diffrn_measurement_device_type 'Bruker APEXII CCD area detector'
_diffrn_measurement_method 'phi and omega scans'
_diffrn_radiation_monochromator 'Bruker Helios multilayer confocal mirror'
_diffrn_radiation_type MoK\a
_diffrn_radiation_wavelength 0.71073
_diffrn_reflns_av_R_equivalents 0.0778
_diffrn_reflns_av_unetI/netI 0.1160
_diffrn_reflns_Laue_measured_fraction_full 0.997
_diffrn_reflns_Laue_measured_fraction_max 0.991
_diffrn_reflns_limit_h_max 16
_diffrn_reflns_limit_h_min -16
_diffrn_reflns_limit_k_max 19
_diffrn_reflns_limit_k_min -19
_diffrn_reflns_limit_l_max 21
_diffrn_reflns_limit_l_min -21
_diffrn_reflns_number 33111
_diffrn_reflns_point_group_measured_fraction_full 0.997
_diffrn_reflns_point_group_measured_fraction_max 0.991
_diffrn_reflns_theta_full 25.242
_diffrn_reflns_theta_max 26.732
_diffrn_reflns_theta_min 1.382
_diffrn_source 'Bruker TXS fine-focus rotating anode'
_exptl_absorpt_coefficient_mu 0.085
_exptl_absorpt_correction_T_max 1.00
_exptl_absorpt_correction_T_min 0.87
_exptl_absorpt_correction_type empirical
_exptl_absorpt_process_details 'SADABS V2014/2 (Bruker AXS Inc.)'
_exptl_crystal_colour red
_exptl_crystal_density_diffrn 1.272
_exptl_crystal_density_method 'not measured'
_exptl_crystal_description needle
_exptl_crystal_F_000 1200
_exptl_crystal_size_max 0.140
_exptl_crystal_size_mid 0.060
_exptl_crystal_size_min 0.040
_refine_diff_density_max 0.283
_refine_diff_density_min -0.258
_refine_diff_density_rms 0.052
_refine_ls_extinction_method none
_refine_ls_goodness_of_fit_ref 0.924
_refine_ls_hydrogen_treatment constr
_refine_ls_matrix_type full
_refine_ls_number_parameters 777
_refine_ls_number_reflns 12461
_refine_ls_number_restraints 0
_refine_ls_restrained_S_all 0.924
_refine_ls_R_factor_all 0.1923
_refine_ls_R_factor_gt 0.0757
_refine_ls_shift/su_max 0.000
_refine_ls_shift/su_mean 0.000
_refine_ls_structure_factor_coef Fsqd
_refine_ls_weighting_details 'w=1/[\s^2^(Fo^2^)+(0.1000P)^2^+1.3598P] where P=(Fo^2^+2Fc^2^)/3'
_refine_ls_weighting_scheme calc
_refine_ls_wR_factor_gt 0.1667
_refine_ls_wR_factor_ref 0.2232
_reflns_Friedel_coverage 0.000
_reflns_number_gt 5456
_reflns_number_total 12461
_reflns_threshold_expression 'I > 2\s(I)'
_cod_data_source_file CIF_N1.cif
_cod_data_source_block pMe2N_azoB_100a
_cod_original_cell_volume 2958.0(18)
_cod_database_code 4038604
_shelx_space_group_comment
; 
The symmetry employed for this shelxl refinement is uniquely defined 
by the following loop, which should always be used as a source of 
symmetry information in preference to the above space-group names. 
They are only intended as comments. 
;
_shelx_estimated_absorpt_t_min 0.988
_shelx_estimated_absorpt_t_max 0.997
_shelxl_version_number 2014-3

loop_
_space_group_symop_operation_xyz
'x, y, z'
'-x, -y, -z'

loop_
_atom_site_label
_atom_site_type_symbol
_atom_site_fract_x
_atom_site_fract_y
_atom_site_fract_z
_atom_site_U_iso_or_equiv
_atom_site_adp_type
_atom_site_occupancy
_atom_site_site_symmetry_order
_atom_site_calc_flag
_atom_site_refinement_flags_posn
_atom_site_refinement_flags_adp
_atom_site_refinement_flags_occupancy
_atom_site_disorder_assembly
_atom_site_disorder_group
B1 B 0.1844(3) 0.1466(3) 0.3800(3) 0.0300(10) Uani 1 1 d . . . . .
B2 B 0.7871(3) 0.7667(3) 0.1389(3) 0.0323(10) Uani 1 1 d . . . . .
B3 B 0.2310(3) 0.3953(3) 0.3483(3) 0.0328(10) Uani 1 1 d . . . . .
B4 B 0.1431(3) 0.9606(3) 0.8568(3) 0.0323(10) Uani 1 1 d . . . . .
C1 C -0.0805(3) -0.2267(3) 0.3952(3) 0.0386(9) Uani 1 1 d . . . . .
H1A H -0.0404 -0.2718 0.3635 0.058 Uiso 1 1 calc R U . . .
H1B H -0.1581 -0.2622 0.3729 0.058 Uiso 1 1 calc R U . . .
H1C H -0.0572 -0.2031 0.4605 0.058 Uiso 1 1 calc R U . . .
C2 C -0.1482(3) -0.1026(3) 0.3690(3) 0.0393(9) Uani 1 1 d . . . . .
H2A H -0.1414 -0.0442 0.4267 0.059 Uiso 1 1 calc R U . . .
H2B H -0.2168 -0.1535 0.3525 0.059 Uiso 1 1 calc R U . . .
H2C H -0.1465 -0.0833 0.3215 0.059 Uiso 1 1 calc R U . . .
C3 C 0.0445(3) -0.0901(2) 0.3901(2) 0.0283(8) Uani 1 1 d . . . . .
C4 C 0.0672(3) -0.0032(2) 0.3816(2) 0.0272(8) Uani 1 1 d . . . . .
H4 H 0.0088 0.0205 0.3699 0.033 Uiso 1 1 calc R U . . .
C5 C 0.1703(3) 0.0493(2) 0.3895(2) 0.0261(8) Uani 1 1 d . . . . .
C6 C 0.2562(3) 0.0119(2) 0.4045(2) 0.0273(8) Uani 1 1 d . . . . .
C7 C 0.2364(3) -0.0720(2) 0.4169(2) 0.0303(8) Uani 1 1 d . . . . .
H7 H 0.2948 -0.0953 0.4296 0.036 Uiso 1 1 calc R U . . .
C8 C 0.1337(3) -0.1206(2) 0.4111(2) 0.0298(8) Uani 1 1 d . . . . .
H8 H 0.1222 -0.1762 0.4214 0.036 Uiso 1 1 calc R U . . .
C9 C 0.5321(3) 0.0699(3) 0.4004(2) 0.0303(8) Uani 1 1 d . . . . .
C10 C 0.5963(3) 0.0137(3) 0.3570(3) 0.0394(9) Uani 1 1 d . . . . .
H10 H 0.5703 -0.0568 0.3281 0.047 Uiso 1 1 calc R U . . .
C11 C 0.6973(3) 0.0593(3) 0.3554(3) 0.0435(10) Uani 1 1 d . . . . .
H11 H 0.7389 0.0197 0.3234 0.052 Uiso 1 1 calc R U . . .
C12 C 0.7395(3) 0.1620(3) 0.3998(3) 0.0418(10) Uani 1 1 d . . . . .
C13 C 0.6760(3) 0.2171(3) 0.4438(2) 0.0415(10) Uani 1 1 d . . . . .
H13 H 0.7038 0.2876 0.4752 0.050 Uiso 1 1 calc R U . . .
C14 C 0.5727(3) 0.1726(3) 0.4437(2) 0.0364(9) Uani 1 1 d . . . . .
H14 H 0.5299 0.2124 0.4733 0.044 Uiso 1 1 calc R U . . .
C15 C 0.8518(3) 0.2109(4) 0.4006(3) 0.0615(13) Uani 1 1 d . . . . .
H15A H 0.8790 0.2785 0.4522 0.092 Uiso 1 1 calc R U . . .
H15B H 0.8499 0.2139 0.3440 0.092 Uiso 1 1 calc R U . . .
H15C H 0.8996 0.1723 0.4063 0.092 Uiso 1 1 calc R U . . .
C16 C 0.5144(3) 0.3891(3) 0.1458(3) 0.0689(14) Uani 1 1 d . . . . .
H16A H 0.5429 0.3422 0.1008 0.103 Uiso 1 1 calc R U . . .
H16B H 0.4360 0.3608 0.1322 0.103 Uiso 1 1 calc R U . . .
H16C H 0.5486 0.4017 0.2065 0.103 Uiso 1 1 calc R U . . .
C17 C 0.4465(3) 0.5113(3) 0.1167(3) 0.0543(12) Uani 1 1 d . . . . .
H17A H 0.4514 0.5778 0.1641 0.081 Uiso 1 1 calc R U . . .
H17B H 0.3793 0.4636 0.1089 0.081 Uiso 1 1 calc R U . . .
H17C H 0.4469 0.5123 0.0594 0.081 Uiso 1 1 calc R U . . .
C18 C 0.6415(3) 0.5313(3) 0.1505(2) 0.0351(9) Uani 1 1 d . . . . .
C19 C 0.6643(3) 0.6188(3) 0.1421(2) 0.0318(8) Uani 1 1 d . . . . .
H19 H 0.6068 0.6451 0.1343 0.038 Uiso 1 1 calc R U . . .
C20 C 0.7672(3) 0.6678(2) 0.1450(2) 0.0284(8) Uani 1 1 d . . . . .
C21 C 0.8510(3) 0.6260(2) 0.1551(2) 0.0296(8) Uani 1 1 d . . . . .
C22 C 0.8308(3) 0.5435(3) 0.1699(2) 0.0342(9) Uani 1 1 d . . . . .
H22 H 0.8885 0.5183 0.1801 0.041 Uiso 1 1 calc R U . . .
C23 C 0.7293(3) 0.4990(3) 0.1697(2) 0.0376(9) Uani 1 1 d . . . . .
H23 H 0.7179 0.4453 0.1828 0.045 Uiso 1 1 calc R U . . .
C24 C 1.1183(3) 0.6647(3) 0.1278(2) 0.0294(8) Uani 1 1 d . . . . .
C25 C 1.1699(3) 0.6040(3) 0.0722(2) 0.0370(9) Uani 1 1 d . . . . .
H25 H 1.1356 0.5343 0.0380 0.044 Uiso 1 1 calc R U . . .
C26 C 1.2712(3) 0.6438(3) 0.0657(2) 0.0407(10) Uani 1 1 d . . . . .
H26 H 1.3056 0.6012 0.0267 0.049 Uiso 1 1 calc R U . . .
C27 C 1.3231(3) 0.7456(3) 0.1159(3) 0.0392(10) Uani 1 1 d . . . . .
C28 C 1.2713(3) 0.8045(3) 0.1726(3) 0.0427(10) Uani 1 1 d . . . . .
H28 H 1.3067 0.8739 0.2086 0.051 Uiso 1 1 calc R U . . .
C29 C 1.1702(3) 0.7664(3) 0.1790(2) 0.0373(9) Uani 1 1 d . . . . .
H29 H 1.1360 0.8092 0.2180 0.045 Uiso 1 1 calc R U . . .
C30 C 1.4322(3) 0.7882(3) 0.1068(3) 0.0600(13) Uani 1 1 d . . . . .
H30A H 1.4699 0.7375 0.0889 0.090 Uiso 1 1 calc R U . . .
H30B H 1.4748 0.8457 0.1650 0.090 Uiso 1 1 calc R U . . .
H30C H 1.4228 0.8091 0.0604 0.090 Uiso 1 1 calc R U . . .
C31 C 0.4984(3) 0.7706(3) 0.3373(3) 0.0484(11) Uani 1 1 d . . . . .
H31A H 0.4560 0.7574 0.2788 0.073 Uiso 1 1 calc R U . . .
H31B H 0.5756 0.7943 0.3423 0.073 Uiso 1 1 calc R U . . .
H31C H 0.4786 0.8215 0.3866 0.073 Uiso 1 1 calc R U . . .
C32 C 0.5667(3) 0.6526(3) 0.3730(3) 0.0457(10) Uani 1 1 d . . . . .
H32A H 0.5630 0.6504 0.4293 0.069 Uiso 1 1 calc R U . . .
H32B H 0.6341 0.7020 0.3836 0.069 Uiso 1 1 calc R U . . .
H32C H 0.5649 0.5870 0.3259 0.069 Uiso 1 1 calc R U . . .
C33 C 0.3723(3) 0.6304(2) 0.3366(2) 0.0307(8) Uani 1 1 d . . . . .
C34 C 0.3497(3) 0.5435(2) 0.3448(2) 0.0297(8) Uani 1 1 d . . . . .
H34 H 0.4073 0.5171 0.3521 0.036 Uiso 1 1 calc R U . . .
C35 C 0.2472(3) 0.4944(2) 0.3427(2) 0.0276(8) Uani 1 1 d . . . . .
C36 C 0.1637(3) 0.5369(2) 0.3357(2) 0.0262(8) Uani 1 1 d . . . . .
C37 C 0.1834(3) 0.6195(2) 0.3216(2) 0.0307(8) Uani 1 1 d . . . . .
H37 H 0.1254 0.6448 0.3125 0.037 Uiso 1 1 calc R U . . .
C38 C 0.2839(3) 0.6645(3) 0.3207(2) 0.0322(8) Uani 1 1 d . . . . .
H38 H 0.2946 0.7193 0.3092 0.039 Uiso 1 1 calc R U . . .
C39 C -0.1020(3) 0.5010(3) 0.3680(2) 0.0300(8) Uani 1 1 d . . . . .
C40 C -0.1527(3) 0.5642(3) 0.4217(3) 0.0384(9) Uani 1 1 d . . . . .
H40 H -0.1168 0.6337 0.4552 0.046 Uiso 1 1 calc R U . . .
C41 C -0.2548(3) 0.5273(3) 0.4270(3) 0.0450(10) Uani 1 1 d . . . . .
H41 H -0.2886 0.5717 0.4647 0.054 Uiso 1 1 calc R U . . .
C42 C -0.3092(3) 0.4267(3) 0.3786(3) 0.0429(10) Uani 1 1 d . . . . .
C43 C -0.2571(3) 0.3635(3) 0.3246(3) 0.0481(11) Uani 1 1 d . . . . .
H43 H -0.2932 0.2941 0.2905 0.058 Uiso 1 1 calc R U . . .
C44 C -0.1534(3) 0.4003(3) 0.3198(2) 0.0389(9) Uani 1 1 d . . . . .
H44 H -0.1183 0.3563 0.2835 0.047 Uiso 1 1 calc R U . . .
C45 C -0.4223(3) 0.3869(4) 0.3839(3) 0.0649(13) Uani 1 1 d . . . . .
H45A H -0.4197 0.3950 0.4448 0.097 Uiso 1 1 calc R U . . .
H45B H -0.4520 0.3162 0.3389 0.097 Uiso 1 1 calc R U . . .
H45C H -0.4684 0.4237 0.3713 0.097 Uiso 1 1 calc R U . . .
C46 C -0.1187(3) 0.6129(3) 0.9074(3) 0.0483(11) Uani 1 1 d . . . . .
H46A H -0.0756 0.5696 0.8786 0.072 Uiso 1 1 calc R U . . .
H46B H -0.1957 0.5753 0.8824 0.072 Uiso 1 1 calc R U . . .
H46C H -0.0989 0.6373 0.9730 0.072 Uiso 1 1 calc R U . . .
C47 C -0.1815(3) 0.7435(3) 0.8938(3) 0.0599(13) Uani 1 1 d . . . . .
H47A H -0.1556 0.8109 0.9456 0.090 Uiso 1 1 calc R U . . .
H47B H -0.2455 0.7049 0.9006 0.090 Uiso 1 1 calc R U . . .
H47C H -0.2004 0.7469 0.8376 0.090 Uiso 1 1 calc R U . . .
C48 C 0.0050(3) 0.7423(3) 0.8935(2) 0.0373(9) Uani 1 1 d . . . . .
C49 C 0.0257(3) 0.8236(3) 0.8765(2) 0.0352(9) Uani 1 1 d . . . . .
H49 H -0.0320 0.8489 0.8669 0.042 Uiso 1 1 calc R U . . .
C50 C 0.1277(3) 0.8680(2) 0.8734(2) 0.0312(8) Uani 1 1 d . . . . .
C51 C 0.2131(3) 0.8304(3) 0.8893(2) 0.0327(9) Uani 1 1 d . . . . .
C52 C 0.1940(3) 0.7540(3) 0.9115(2) 0.0361(9) Uani 1 1 d . . . . .
H52 H 0.2524 0.7314 0.9255 0.043 Uiso 1 1 calc R U . . .
C53 C 0.0927(3) 0.7107(3) 0.9135(3) 0.0403(10) Uani 1 1 d . . . . .
H53 H 0.0820 0.6586 0.9287 0.048 Uiso 1 1 calc R U . . .
C54 C 0.4899(3) 0.8822(3) 0.8878(2) 0.0341(9) Uani 1 1 d . . . . .
C55 C 0.5824(3) 0.8837(3) 0.9397(2) 0.0396(9) Uani 1 1 d . . . . .
H55 H 0.5771 0.8605 0.9826 0.048 Uiso 1 1 calc R U . . .
C56 C 0.6822(3) 0.9192(3) 0.9287(3) 0.0427(10) Uani 1 1 d . . . . .
H56 H 0.7456 0.9219 0.9656 0.051 Uiso 1 1 calc R U . . .
C57 C 0.6918(3) 0.9511(3) 0.8648(3) 0.0397(10) Uani 1 1 d . . . . .
C58 C 0.5978(3) 0.9440(3) 0.8114(3) 0.0499(11) Uani 1 1 d . . . . .
H58 H 0.6024 0.9624 0.7653 0.060 Uiso 1 1 calc R U . . .
C59 C 0.4972(3) 0.9112(3) 0.8223(3) 0.0444(10) Uani 1 1 d . . . . .
H59 H 0.4339 0.9085 0.7853 0.053 Uiso 1 1 calc R U . . .
C60 C 0.8024(3) 0.9913(3) 0.8559(3) 0.0612(13) Uani 1 1 d . . . . .
H60A H 0.7946 1.0055 0.8050 0.092 Uiso 1 1 calc R U . . .
H60B H 0.8416 0.9419 0.8448 0.092 Uiso 1 1 calc R U . . .
H60C H 0.8429 1.0527 0.9121 0.092 Uiso 1 1 calc R U . . .
N1 N -0.0592(2) -0.1422(2) 0.3784(2) 0.0344(7) Uani 1 1 d . . . . .
N2 N 0.3592(2) 0.0628(2) 0.40568(18) 0.0298(7) Uani 1 1 d . . . . .
N3 N 0.4287(2) 0.0157(2) 0.39744(19) 0.0330(7) Uani 1 1 d . . . . .
N4 N 0.5380(2) 0.4822(2) 0.1426(2) 0.0517(9) Uani 1 1 d . . . . .
N5 N 0.9537(2) 0.6718(2) 0.15055(18) 0.0296(7) Uani 1 1 d . . . . .
N6 N 1.0154(2) 0.6169(2) 0.13074(19) 0.0326(7) Uani 1 1 d . . . . .
N7 N 0.4760(2) 0.6797(2) 0.3439(2) 0.0410(8) Uani 1 1 d . . . . .
N8 N 0.0623(2) 0.4919(2) 0.34248(19) 0.0301(7) Uani 1 1 d . . . . .
N9 N 0.0025(2) 0.5474(2) 0.36457(19) 0.0328(7) Uani 1 1 d . . . . .
N10 N -0.0980(2) 0.6963(2) 0.8900(2) 0.0495(9) Uani 1 1 d . . . . .
N11 N 0.3138(2) 0.8729(2) 0.88068(19) 0.0342(7) Uani 1 1 d . . . . .
N12 N 0.3907(2) 0.8439(2) 0.9033(2) 0.0389(8) Uani 1 1 d . . . . .
O1 O 0.09765(19) 0.17786(19) 0.37238(19) 0.0427(7) Uani 1 1 d . . . . .
H1O H 0.1135 0.2264 0.3627 0.064 Uiso 1 1 calc R U . . .
O2 O 0.28250(18) 0.19984(18) 0.38154(19) 0.0416(7) Uani 1 1 d . . . . .
H2O H 0.3305 0.1757 0.3930 0.062 Uiso 1 1 calc R U . . .
O3 O 0.70079(19) 0.80019(19) 0.1301(2) 0.0470(7) Uani 1 1 d . . . . .
H3O H 0.7212 0.8545 0.1299 0.071 Uiso 1 1 calc R U . . .
O4 O 0.88615(18) 0.82097(17) 0.14518(18) 0.0390(6) Uani 1 1 d . . . . .
H4O H 0.9305 0.7889 0.1441 0.058 Uiso 1 1 calc R U . . .
O5 O 0.31831(19) 0.36379(19) 0.3555(2) 0.0475(7) Uani 1 1 d . . . . .
H5O H 0.3022 0.3141 0.3636 0.071 Uiso 1 1 calc R U . . .
O6 O 0.13313(18) 0.34040(17) 0.34400(18) 0.0377(6) Uani 1 1 d . . . . .
H6 H 0.0890 0.3733 0.3491 0.056 Uiso 1 1 calc R U . . .
O7 O 0.05942(19) 0.9983(2) 0.8561(2) 0.0527(8) Uani 1 1 d . . . . .
H6O H 0.0802 1.0533 0.8572 0.079 Uiso 1 1 calc R U . . .
O8 O 0.23790(19) 1.00604(18) 0.84752(18) 0.0397(7) Uani 1 1 d . . . . .
H7O H 0.2821 0.9741 0.8475 0.060 Uiso 1 1 calc R U . . .

loop_
_atom_site_aniso_label
_atom_site_aniso_U_11
_atom_site_aniso_U_22
_atom_site_aniso_U_33
_atom_site_aniso_U_23
_atom_site_aniso_U_13
_atom_site_aniso_U_12
B1 0.032(2) 0.026(2) 0.036(2) 0.017(2) 0.0137(19) 0.0095(19)
B2 0.029(2) 0.032(2) 0.038(3) 0.018(2) 0.0097(19) 0.010(2)
B3 0.034(2) 0.028(2) 0.043(3) 0.022(2) 0.014(2) 0.008(2)
B4 0.029(2) 0.033(2) 0.041(3) 0.024(2) 0.0071(19) 0.010(2)
C1 0.043(2) 0.030(2) 0.055(2) 0.028(2) 0.0195(19) 0.0123(18)
C2 0.031(2) 0.033(2) 0.054(3) 0.023(2) 0.0108(18) 0.0079(17)
C3 0.031(2) 0.026(2) 0.033(2) 0.0163(17) 0.0129(16) 0.0101(16)
C4 0.030(2) 0.0215(19) 0.037(2) 0.0177(16) 0.0096(16) 0.0117(15)
C5 0.032(2) 0.0211(18) 0.0317(19) 0.0149(16) 0.0133(15) 0.0123(16)
C6 0.030(2) 0.0233(19) 0.031(2) 0.0147(16) 0.0095(15) 0.0089(16)
C7 0.034(2) 0.030(2) 0.040(2) 0.0228(18) 0.0145(17) 0.0198(17)
C8 0.038(2) 0.0245(19) 0.037(2) 0.0192(17) 0.0160(17) 0.0148(17)
C9 0.029(2) 0.036(2) 0.037(2) 0.0241(18) 0.0103(16) 0.0150(17)
C10 0.038(2) 0.042(2) 0.056(3) 0.034(2) 0.0140(19) 0.0213(19)
C11 0.038(2) 0.065(3) 0.062(3) 0.047(2) 0.024(2) 0.036(2)
C12 0.029(2) 0.063(3) 0.045(2) 0.037(2) 0.0063(18) 0.013(2)
C13 0.032(2) 0.043(2) 0.043(2) 0.020(2) 0.0064(18) 0.0031(18)
C14 0.032(2) 0.039(2) 0.037(2) 0.0145(19) 0.0104(17) 0.0142(18)
C15 0.032(2) 0.091(4) 0.087(3) 0.064(3) 0.019(2) 0.018(2)
C16 0.059(3) 0.051(3) 0.113(4) 0.054(3) 0.035(3) 0.007(2)
C17 0.032(2) 0.064(3) 0.071(3) 0.037(3) 0.017(2) 0.010(2)
C18 0.032(2) 0.033(2) 0.039(2) 0.0172(18) 0.0129(17) 0.0058(17)
C19 0.027(2) 0.031(2) 0.040(2) 0.0178(18) 0.0087(16) 0.0125(16)
C20 0.031(2) 0.028(2) 0.029(2) 0.0147(16) 0.0099(15) 0.0113(16)
C21 0.031(2) 0.027(2) 0.030(2) 0.0145(17) 0.0067(16) 0.0049(16)
C22 0.032(2) 0.033(2) 0.045(2) 0.0232(19) 0.0133(17) 0.0131(17)
C23 0.042(2) 0.031(2) 0.049(2) 0.0240(19) 0.0179(19) 0.0119(18)
C24 0.0264(19) 0.037(2) 0.034(2) 0.0233(18) 0.0085(16) 0.0130(17)
C25 0.036(2) 0.039(2) 0.044(2) 0.0233(19) 0.0110(18) 0.0185(18)
C26 0.037(2) 0.059(3) 0.040(2) 0.029(2) 0.0181(18) 0.025(2)
C27 0.025(2) 0.055(3) 0.041(2) 0.030(2) 0.0062(17) 0.0073(19)
C28 0.031(2) 0.044(2) 0.050(3) 0.022(2) 0.0105(19) 0.0072(19)
C29 0.033(2) 0.040(2) 0.040(2) 0.0177(19) 0.0118(17) 0.0139(18)
C30 0.035(2) 0.087(4) 0.059(3) 0.038(3) 0.016(2) 0.010(2)
C31 0.049(3) 0.038(2) 0.072(3) 0.039(2) 0.020(2) 0.007(2)
C32 0.031(2) 0.047(3) 0.073(3) 0.039(2) 0.019(2) 0.0117(19)
C33 0.035(2) 0.025(2) 0.037(2) 0.0179(17) 0.0126(16) 0.0089(17)
C34 0.028(2) 0.029(2) 0.044(2) 0.0243(18) 0.0120(16) 0.0142(16)
C35 0.029(2) 0.0246(19) 0.034(2) 0.0162(16) 0.0101(15) 0.0109(16)
C36 0.029(2) 0.0210(19) 0.032(2) 0.0156(16) 0.0081(15) 0.0070(15)
C37 0.033(2) 0.027(2) 0.039(2) 0.0206(17) 0.0068(16) 0.0133(16)
C38 0.037(2) 0.029(2) 0.043(2) 0.0279(18) 0.0110(17) 0.0096(17)
C39 0.0249(19) 0.034(2) 0.042(2) 0.0266(19) 0.0084(16) 0.0108(17)
C40 0.034(2) 0.038(2) 0.056(3) 0.030(2) 0.0165(19) 0.0162(18)
C41 0.044(2) 0.055(3) 0.055(3) 0.034(2) 0.023(2) 0.028(2)
C42 0.026(2) 0.060(3) 0.064(3) 0.042(2) 0.0156(19) 0.020(2)
C43 0.032(2) 0.050(3) 0.065(3) 0.035(2) 0.008(2) 0.005(2)
C44 0.030(2) 0.040(2) 0.048(2) 0.020(2) 0.0131(18) 0.0131(18)
C45 0.037(3) 0.086(4) 0.095(4) 0.060(3) 0.025(2) 0.022(2)
C46 0.046(3) 0.040(2) 0.072(3) 0.037(2) 0.025(2) 0.010(2)
C47 0.040(3) 0.065(3) 0.104(4) 0.059(3) 0.031(2) 0.022(2)
C48 0.038(2) 0.032(2) 0.048(2) 0.025(2) 0.0127(18) 0.0094(18)
C49 0.030(2) 0.034(2) 0.056(2) 0.030(2) 0.0129(18) 0.0160(17)
C50 0.030(2) 0.027(2) 0.040(2) 0.0180(17) 0.0093(16) 0.0074(16)
C51 0.034(2) 0.027(2) 0.040(2) 0.0175(18) 0.0107(17) 0.0101(17)
C52 0.032(2) 0.036(2) 0.048(2) 0.026(2) 0.0095(18) 0.0136(17)
C53 0.049(3) 0.032(2) 0.057(3) 0.030(2) 0.022(2) 0.0187(19)
C54 0.024(2) 0.032(2) 0.045(2) 0.0197(19) 0.0068(17) 0.0065(16)
C55 0.040(2) 0.039(2) 0.044(2) 0.023(2) 0.0083(18) 0.0154(19)
C56 0.032(2) 0.049(3) 0.048(3) 0.020(2) 0.0086(18) 0.0219(19)
C57 0.030(2) 0.050(3) 0.044(2) 0.023(2) 0.0128(18) 0.0180(19)
C58 0.037(2) 0.069(3) 0.057(3) 0.042(2) 0.015(2) 0.015(2)
C59 0.035(2) 0.058(3) 0.052(3) 0.037(2) 0.0104(19) 0.015(2)
C60 0.033(2) 0.087(4) 0.063(3) 0.037(3) 0.016(2) 0.013(2)
N1 0.0345(18) 0.0273(17) 0.054(2) 0.0273(16) 0.0155(15) 0.0118(14)
N2 0.0264(17) 0.0330(17) 0.0376(18) 0.0208(15) 0.0105(13) 0.0135(14)
N3 0.0325(18) 0.0339(18) 0.0381(18) 0.0208(15) 0.0104(14) 0.0119(14)
N4 0.032(2) 0.045(2) 0.085(3) 0.041(2) 0.0169(18) 0.0036(16)
N5 0.0329(17) 0.0312(17) 0.0314(17) 0.0193(14) 0.0086(13) 0.0126(14)
N6 0.0304(17) 0.0342(18) 0.0394(18) 0.0216(15) 0.0107(14) 0.0121(14)
N7 0.0324(18) 0.0366(19) 0.070(2) 0.0380(18) 0.0164(16) 0.0104(15)
N8 0.0286(17) 0.0294(17) 0.0391(18) 0.0220(15) 0.0075(13) 0.0098(14)
N9 0.0315(17) 0.0301(17) 0.0437(19) 0.0214(15) 0.0115(14) 0.0132(14)
N10 0.037(2) 0.042(2) 0.088(3) 0.047(2) 0.0225(18) 0.0111(16)
N11 0.0296(18) 0.0324(18) 0.0451(19) 0.0218(16) 0.0107(14) 0.0106(14)
N12 0.0340(19) 0.0354(19) 0.053(2) 0.0240(17) 0.0108(15) 0.0149(15)
O1 0.0348(15) 0.0415(17) 0.080(2) 0.0470(16) 0.0245(14) 0.0186(13)
O2 0.0321(15) 0.0340(15) 0.0768(19) 0.0397(15) 0.0164(14) 0.0139(12)
O3 0.0312(15) 0.0426(17) 0.082(2) 0.0411(17) 0.0163(14) 0.0125(13)
O4 0.0316(15) 0.0335(15) 0.0653(18) 0.0322(14) 0.0168(13) 0.0141(12)
O5 0.0336(15) 0.0408(17) 0.097(2) 0.0510(17) 0.0268(14) 0.0191(13)
O6 0.0280(14) 0.0318(15) 0.0655(18) 0.0333(14) 0.0116(13) 0.0109(11)
O7 0.0354(16) 0.0480(18) 0.102(2) 0.0554(19) 0.0231(15) 0.0181(14)
O8 0.0343(15) 0.0406(16) 0.0676(18) 0.0396(15) 0.0228(13) 0.0195(12)

loop_
_atom_type_symbol
_atom_type_description
_atom_type_scat_dispersion_real
_atom_type_scat_dispersion_imag
_atom_type_scat_source
C C 0.0033 0.0016 'International Tables Vol C Tables 4.2.6.8 and 6.1.1.4'
H H 0.0000 0.0000 'International Tables Vol C Tables 4.2.6.8 and 6.1.1.4'
B B 0.0013 0.0007 'International Tables Vol C Tables 4.2.6.8 and 6.1.1.4'
N N 0.0061 0.0033 'International Tables Vol C Tables 4.2.6.8 and 6.1.1.4'
O O 0.0106 0.0060 'International Tables Vol C Tables 4.2.6.8 and 6.1.1.4'

loop_
_geom_angle_atom_site_label_1
_geom_angle_atom_site_label_2
_geom_angle_atom_site_label_3
_geom_angle
_geom_angle_site_symmetry_1
_geom_angle_site_symmetry_3
_geom_angle_publ_flag
O1 B1 O2 119.9(3) . . ?
O1 B1 C5 118.2(3) . . ?
O2 B1 C5 121.8(3) . . ?
O3 B2 O4 119.2(3) . . ?
O3 B2 C20 117.6(3) . . ?
O4 B2 C20 123.1(3) . . ?
O5 B3 O6 119.8(3) . . ?
O5 B3 C35 117.5(3) . . ?
O6 B3 C35 122.7(3) . . ?
O7 B4 O8 119.4(3) . . ?
O7 B4 C50 117.6(3) . . ?
O8 B4 C50 122.9(3) . . ?
N1 C1 H1A 109.5 . . ?
N1 C1 H1B 109.5 . . ?
H1A C1 H1B 109.5 . . ?
N1 C1 H1C 109.5 . . ?
H1A C1 H1C 109.5 . . ?
H1B C1 H1C 109.5 . . ?
N1 C2 H2A 109.5 . . ?
N1 C2 H2B 109.5 . . ?
H2A C2 H2B 109.5 . . ?
N1 C2 H2C 109.5 . . ?
H2A C2 H2C 109.5 . . ?
H2B C2 H2C 109.5 . . ?
N1 C3 C8 121.8(3) . . ?
N1 C3 C4 121.5(3) . . ?
C8 C3 C4 116.7(3) . . ?
C5 C4 C3 123.2(3) . . ?
C5 C4 H4 118.4 . . ?
C3 C4 H4 118.4 . . ?
C4 C5 C6 117.9(3) . . ?
C4 C5 B1 117.9(3) . . ?
C6 C5 B1 124.2(3) . . ?
C7 C6 N2 123.4(3) . . ?
C7 C6 C5 119.9(3) . . ?
N2 C6 C5 116.7(3) . . ?
C8 C7 C6 120.5(3) . . ?
C8 C7 H7 119.7 . . ?
C6 C7 H7 119.7 . . ?
C7 C8 C3 121.5(3) . . ?
C7 C8 H8 119.2 . . ?
C3 C8 H8 119.2 . . ?
C14 C9 C10 118.6(3) . . ?
C14 C9 N3 125.1(3) . . ?
C10 C9 N3 116.3(3) . . ?
C11 C10 C9 120.6(4) . . ?
C11 C10 H10 119.7 . . ?
C9 C10 H10 119.7 . . ?
C10 C11 C12 121.2(4) . . ?
C10 C11 H11 119.4 . . ?
C12 C11 H11 119.4 . . ?
C13 C12 C11 117.8(3) . . ?
C13 C12 C15 121.6(4) . . ?
C11 C12 C15 120.6(4) . . ?
C12 C13 C14 121.9(4) . . ?
C12 C13 H13 119.1 . . ?
C14 C13 H13 119.1 . . ?
C9 C14 C13 119.9(3) . . ?
C9 C14 H14 120.1 . . ?
C13 C14 H14 120.1 . . ?
C12 C15 H15A 109.5 . . ?
C12 C15 H15B 109.5 . . ?
H15A C15 H15B 109.5 . . ?
C12 C15 H15C 109.5 . . ?
H15A C15 H15C 109.5 . . ?
H15B C15 H15C 109.5 . . ?
N4 C16 H16A 109.5 . . ?
N4 C16 H16B 109.5 . . ?
H16A C16 H16B 109.5 . . ?
N4 C16 H16C 109.5 . . ?
H16A C16 H16C 109.5 . . ?
H16B C16 H16C 109.5 . . ?
N4 C17 H17A 109.5 . . ?
N4 C17 H17B 109.5 . . ?
H17A C17 H17B 109.5 . . ?
N4 C17 H17C 109.5 . . ?
H17A C17 H17C 109.5 . . ?
H17B C17 H17C 109.5 . . ?
N4 C18 C23 121.6(3) . . ?
N4 C18 C19 121.0(3) . . ?
C23 C18 C19 117.4(3) . . ?
C20 C19 C18 122.7(3) . . ?
C20 C19 H19 118.6 . . ?
C18 C19 H19 118.6 . . ?
C19 C20 C21 117.5(3) . . ?
C19 C20 B2 119.7(3) . . ?
C21 C20 B2 122.8(3) . . ?
C22 C21 C20 120.1(3) . . ?
C22 C21 N5 122.8(3) . . ?
C20 C21 N5 117.1(3) . . ?
C23 C22 C21 120.8(3) . . ?
C23 C22 H22 119.6 . . ?
C21 C22 H22 119.6 . . ?
C22 C23 C18 121.0(3) . . ?
C22 C23 H23 119.5 . . ?
C18 C23 H23 119.5 . . ?
C25 C24 C29 119.2(3) . . ?
C25 C24 N6 116.5(3) . . ?
C29 C24 N6 124.3(3) . . ?
C24 C25 C26 120.6(4) . . ?
C24 C25 H25 119.7 . . ?
C26 C25 H25 119.7 . . ?
C25 C26 C27 120.5(3) . . ?
C25 C26 H26 119.8 . . ?
C27 C26 H26 119.8 . . ?
C28 C27 C26 117.9(3) . . ?
C28 C27 C30 122.1(4) . . ?
C26 C27 C30 120.0(4) . . ?
C29 C28 C27 122.4(4) . . ?
C29 C28 H28 118.8 . . ?
C27 C28 H28 118.8 . . ?
C28 C29 C24 119.4(3) . . ?
C28 C29 H29 120.3 . . ?
C24 C29 H29 120.3 . . ?
C27 C30 H30A 109.5 . . ?
C27 C30 H30B 109.5 . . ?
H30A C30 H30B 109.5 . . ?
C27 C30 H30C 109.5 . . ?
H30A C30 H30C 109.5 . . ?
H30B C30 H30C 109.5 . . ?
N7 C31 H31A 109.5 . . ?
N7 C31 H31B 109.5 . . ?
H31A C31 H31B 109.5 . . ?
N7 C31 H31C 109.5 . . ?
H31A C31 H31C 109.5 . . ?
H31B C31 H31C 109.5 . . ?
N7 C32 H32A 109.5 . . ?
N7 C32 H32B 109.5 . . ?
H32A C32 H32B 109.5 . . ?
N7 C32 H32C 109.5 . . ?
H32A C32 H32C 109.5 . . ?
H32B C32 H32C 109.5 . . ?
N7 C33 C34 121.3(3) . . ?
N7 C33 C38 121.7(3) . . ?
C34 C33 C38 117.0(3) . . ?
C35 C34 C33 123.1(3) . . ?
C35 C34 H34 118.4 . . ?
C33 C34 H34 118.4 . . ?
C34 C35 C36 117.7(3) . . ?
C34 C35 B3 118.4(3) . . ?
C36 C35 B3 123.9(3) . . ?
C37 C36 C35 119.6(3) . . ?
C37 C36 N8 123.1(3) . . ?
C35 C36 N8 117.3(3) . . ?
C38 C37 C36 121.4(3) . . ?
C38 C37 H37 119.3 . . ?
C36 C37 H37 119.3 . . ?
C37 C38 C33 120.6(3) . . ?
C37 C38 H38 119.7 . . ?
C33 C38 H38 119.7 . . ?
C44 C39 C40 120.0(3) . . ?
C44 C39 N9 124.2(3) . . ?
C40 C39 N9 115.8(3) . . ?
C41 C40 C39 120.3(4) . . ?
C41 C40 H40 119.8 . . ?
C39 C40 H40 119.8 . . ?
C40 C41 C42 121.1(4) . . ?
C40 C41 H41 119.4 . . ?
C42 C41 H41 119.4 . . ?
C41 C42 C43 118.1(3) . . ?
C41 C42 C45 120.8(4) . . ?
C43 C42 C45 121.2(4) . . ?
C44 C43 C42 121.1(4) . . ?
C44 C43 H43 119.5 . . ?
C42 C43 H43 119.5 . . ?
C39 C44 C43 119.4(3) . . ?
C39 C44 H44 120.3 . . ?
C43 C44 H44 120.3 . . ?
C42 C45 H45A 109.5 . . ?
C42 C45 H45B 109.5 . . ?
H45A C45 H45B 109.5 . . ?
C42 C45 H45C 109.5 . . ?
H45A C45 H45C 109.5 . . ?
H45B C45 H45C 109.5 . . ?
N10 C46 H46A 109.5 . . ?
N10 C46 H46B 109.5 . . ?
H46A C46 H46B 109.5 . . ?
N10 C46 H46C 109.5 . . ?
H46A C46 H46C 109.5 . . ?
H46B C46 H46C 109.5 . . ?
N10 C47 H47A 109.5 . . ?
N10 C47 H47B 109.5 . . ?
H47A C47 H47B 109.5 . . ?
N10 C47 H47C 109.5 . . ?
H47A C47 H47C 109.5 . . ?
H47B C47 H47C 109.5 . . ?
N10 C48 C53 121.6(3) . . ?
N10 C48 C49 120.6(3) . . ?
C53 C48 C49 117.8(3) . . ?
C50 C49 C48 122.3(3) . . ?
C50 C49 H49 118.9 . . ?
C48 C49 H49 118.9 . . ?
C49 C50 C51 118.1(3) . . ?
C49 C50 B4 118.3(3) . . ?
C51 C50 B4 123.5(3) . . ?
C52 C51 N11 123.5(3) . . ?
C52 C51 C50 119.5(3) . . ?
N11 C51 C50 116.9(3) . . ?
C53 C52 C51 121.3(3) . . ?
C53 C52 H52 119.3 . . ?
C51 C52 H52 119.3 . . ?
C52 C53 C48 120.8(3) . . ?
C52 C53 H53 119.6 . . ?
C48 C53 H53 119.6 . . ?
C59 C54 C55 120.2(3) . . ?
C59 C54 N12 124.2(3) . . ?
C55 C54 N12 115.5(3) . . ?
C56 C55 C54 119.4(4) . . ?
C56 C55 H55 120.3 . . ?
C54 C55 H55 120.3 . . ?
C55 C56 C57 121.4(4) . . ?
C55 C56 H56 119.3 . . ?
C57 C56 H56 119.3 . . ?
C58 C57 C56 117.5(3) . . ?
C58 C57 C60 122.6(4) . . ?
C56 C57 C60 119.9(4) . . ?
C57 C58 C59 122.4(4) . . ?
C57 C58 H58 118.8 . . ?
C59 C58 H58 118.8 . . ?
C58 C59 C54 119.0(4) . . ?
C58 C59 H59 120.5 . . ?
C54 C59 H59 120.5 . . ?
C57 C60 H60A 109.5 . . ?
C57 C60 H60B 109.5 . . ?
H60A C60 H60B 109.5 . . ?
C57 C60 H60C 109.5 . . ?
H60A C60 H60C 109.5 . . ?
H60B C60 H60C 109.5 . . ?
C3 N1 C2 120.9(3) . . ?
C3 N1 C1 120.7(3) . . ?
C2 N1 C1 117.0(3) . . ?
N3 N2 C6 115.3(3) . . ?
N2 N3 C9 113.8(3) . . ?
C18 N4 C17 121.6(3) . . ?
C18 N4 C16 120.6(3) . . ?
C17 N4 C16 117.1(3) . . ?
N6 N5 C21 114.9(3) . . ?
N5 N6 C24 113.9(3) . . ?
C33 N7 C32 120.9(3) . . ?
C33 N7 C31 120.6(3) . . ?
C32 N7 C31 117.7(3) . . ?
N9 N8 C36 114.7(3) . . ?
N8 N9 C39 114.9(3) . . ?
C48 N10 C47 121.2(3) . . ?
C48 N10 C46 120.4(3) . . ?
C47 N10 C46 116.4(3) . . ?
N12 N11 C51 115.2(3) . . ?
N11 N12 C54 114.2(3) . . ?
B1 O1 H1O 109.5 . . ?
B1 O2 H2O 109.5 . . ?
B2 O3 H3O 109.5 . . ?
B2 O4 H4O 109.5 . . ?
B3 O5 H5O 109.5 . . ?
B3 O6 H6 109.5 . . ?
B4 O7 H6O 109.5 . . ?
B4 O8 H7O 109.5 . . ?

loop_
_geom_bond_atom_site_label_1
_geom_bond_atom_site_label_2
_geom_bond_distance
_geom_bond_site_symmetry_2
_geom_bond_publ_flag
B1 O1 1.339(4) . ?
B1 O2 1.369(4) . ?
B1 C5 1.580(5) . ?
B2 O3 1.357(4) . ?
B2 O4 1.357(4) . ?
B2 C20 1.571(5) . ?
B3 O5 1.346(5) . ?
B3 O6 1.360(4) . ?
B3 C35 1.571(5) . ?
B4 O7 1.348(4) . ?
B4 O8 1.363(4) . ?
B4 C50 1.577(5) . ?
C1 N1 1.456(4) . ?
C1 H1A 0.9800 . ?
C1 H1B 0.9800 . ?
C1 H1C 0.9800 . ?
C2 N1 1.450(4) . ?
C2 H2A 0.9800 . ?
C2 H2B 0.9800 . ?
C2 H2C 0.9800 . ?
C3 N1 1.368(4) . ?
C3 C8 1.408(4) . ?
C3 C4 1.409(4) . ?
C4 C5 1.382(4) . ?
C4 H4 0.9500 . ?
C5 C6 1.414(4) . ?
C6 C7 1.401(4) . ?
C6 N2 1.410(4) . ?
C7 C8 1.368(4) . ?
C7 H7 0.9500 . ?
C8 H8 0.9500 . ?
C9 C14 1.384(5) . ?
C9 C10 1.390(5) . ?
C9 N3 1.422(4) . ?
C10 C11 1.376(5) . ?
C10 H10 0.9500 . ?
C11 C12 1.386(5) . ?
C11 H11 0.9500 . ?
C12 C13 1.375(5) . ?
C12 C15 1.506(5) . ?
C13 C14 1.386(5) . ?
C13 H13 0.9500 . ?
C14 H14 0.9500 . ?
C15 H15A 0.9800 . ?
C15 H15B 0.9800 . ?
C15 H15C 0.9800 . ?
C16 N4 1.456(5) . ?
C16 H16A 0.9800 . ?
C16 H16B 0.9800 . ?
C16 H16C 0.9800 . ?
C17 N4 1.447(5) . ?
C17 H17A 0.9800 . ?
C17 H17B 0.9800 . ?
C17 H17C 0.9800 . ?
C18 N4 1.369(4) . ?
C18 C23 1.402(5) . ?
C18 C19 1.417(5) . ?
C19 C20 1.388(4) . ?
C19 H19 0.9500 . ?
C20 C21 1.416(4) . ?
C21 C22 1.405(5) . ?
C21 N5 1.416(4) . ?
C22 C23 1.366(5) . ?
C22 H22 0.9500 . ?
C23 H23 0.9500 . ?
C24 C25 1.380(5) . ?
C24 C29 1.391(5) . ?
C24 N6 1.418(4) . ?
C25 C26 1.384(5) . ?
C25 H25 0.9500 . ?
C26 C27 1.392(5) . ?
C26 H26 0.9500 . ?
C27 C28 1.376(5) . ?
C27 C30 1.504(5) . ?
C28 C29 1.374(5) . ?
C28 H28 0.9500 . ?
C29 H29 0.9500 . ?
C30 H30A 0.9800 . ?
C30 H30B 0.9800 . ?
C30 H30C 0.9800 . ?
C31 N7 1.452(4) . ?
C31 H31A 0.9800 . ?
C31 H31B 0.9800 . ?
C31 H31C 0.9800 . ?
C32 N7 1.438(4) . ?
C32 H32A 0.9800 . ?
C32 H32B 0.9800 . ?
C32 H32C 0.9800 . ?
C33 N7 1.374(4) . ?
C33 C34 1.406(4) . ?
C33 C38 1.413(5) . ?
C34 C35 1.388(4) . ?
C34 H34 0.9500 . ?
C35 C36 1.410(4) . ?
C36 C37 1.398(4) . ?
C36 N8 1.413(4) . ?
C37 C38 1.364(4) . ?
C37 H37 0.9500 . ?
C38 H38 0.9500 . ?
C39 C44 1.375(5) . ?
C39 C40 1.377(5) . ?
C39 N9 1.432(4) . ?
C40 C41 1.374(5) . ?
C40 H40 0.9500 . ?
C41 C42 1.381(5) . ?
C41 H41 0.9500 . ?
C42 C43 1.392(5) . ?
C42 C45 1.513(5) . ?
C43 C44 1.389(5) . ?
C43 H43 0.9500 . ?
C44 H44 0.9500 . ?
C45 H45A 0.9800 . ?
C45 H45B 0.9800 . ?
C45 H45C 0.9800 . ?
C46 N10 1.445(4) . ?
C46 H46A 0.9800 . ?
C46 H46B 0.9800 . ?
C46 H46C 0.9800 . ?
C47 N10 1.435(5) . ?
C47 H47A 0.9800 . ?
C47 H47B 0.9800 . ?
C47 H47C 0.9800 . ?
C48 N10 1.372(4) . ?
C48 C53 1.399(5) . ?
C48 C49 1.408(5) . ?
C49 C50 1.392(4) . ?
C49 H49 0.9500 . ?
C50 C51 1.414(5) . ?
C51 C52 1.393(5) . ?
C51 N11 1.407(4) . ?
C52 C53 1.371(5) . ?
C52 H52 0.9500 . ?
C53 H53 0.9500 . ?
C54 C59 1.381(5) . ?
C54 C55 1.386(5) . ?
C54 N12 1.424(4) . ?
C55 C56 1.382(5) . ?
C55 H55 0.9500 . ?
C56 C57 1.391(5) . ?
C56 H56 0.9500 . ?
C57 C58 1.377(5) . ?
C57 C60 1.510(5) . ?
C58 C59 1.379(5) . ?
C58 H58 0.9500 . ?
C59 H59 0.9500 . ?
C60 H60A 0.9800 . ?
C60 H60B 0.9800 . ?
C60 H60C 0.9800 . ?
N2 N3 1.270(3) . ?
N5 N6 1.270(4) . ?
N8 N9 1.260(4) . ?
N11 N12 1.266(4) . ?
O1 H1O 0.8400 . ?
O2 H2O 0.8400 . ?
O3 H3O 0.8400 . ?
O4 H4O 0.8400 . ?
O5 H5O 0.8400 . ?
O6 H6 0.8400 . ?
O7 H6O 0.8400 . ?
O8 H7O 0.8400 . ?

loop_
_geom_hbond_atom_site_label_D
_geom_hbond_atom_site_label_H
_geom_hbond_atom_site_label_A
_geom_hbond_distance_DH
_geom_hbond_distance_HA
_geom_hbond_distance_DA
_geom_hbond_angle_DHA
_geom_hbond_site_symmetry_A
C17 H17A N7 0.98 2.68 3.496(5) 140.5 .
O1 H1O O6 0.84 1.92 2.757(3) 172.8 .
O2 H2O N2 0.84 1.98 2.711(4) 145.3 .
O3 H3O O8 0.84 1.99 2.814(3) 168.8 2_676
O4 H4O N5 0.84 1.97 2.699(4) 144.8 .
O5 H5O O2 0.84 1.92 2.756(3) 173.1 .
O6 H6 N8 0.84 2.01 2.732(4) 143.8 .
O7 H6O O4 0.84 1.95 2.787(3) 174.5 2_676
O8 H7O N11 0.84 2.00 2.721(4) 143.3 .

loop_
_geom_torsion_atom_site_label_1
_geom_torsion_atom_site_label_2
_geom_torsion_atom_site_label_3
_geom_torsion_atom_site_label_4
_geom_torsion
_geom_torsion_site_symmetry_1
_geom_torsion_site_symmetry_2
_geom_torsion_site_symmetry_3
_geom_torsion_site_symmetry_4
_geom_torsion_publ_flag
N1 C3 C4 C5 -177.4(3) . . . . ?
C8 C3 C4 C5 2.5(5) . . . . ?
C3 C4 C5 C6 1.6(5) . . . . ?
C3 C4 C5 B1 -179.1(3) . . . . ?
O1 B1 C5 C4 5.4(5) . . . . ?
O2 B1 C5 C4 -176.1(3) . . . . ?
O1 B1 C5 C6 -175.3(3) . . . . ?
O2 B1 C5 C6 3.1(5) . . . . ?
C4 C5 C6 C7 -4.3(5) . . . . ?
B1 C5 C6 C7 176.5(3) . . . . ?
C4 C5 C6 N2 175.6(3) . . . . ?
B1 C5 C6 N2 -3.7(5) . . . . ?
N2 C6 C7 C8 -177.1(3) . . . . ?
C5 C6 C7 C8 2.7(5) . . . . ?
C6 C7 C8 C3 1.7(5) . . . . ?
N1 C3 C8 C7 175.7(3) . . . . ?
C4 C3 C8 C7 -4.2(5) . . . . ?
C14 C9 C10 C11 -1.4(5) . . . . ?
N3 C9 C10 C11 179.4(3) . . . . ?
C9 C10 C11 C12 2.5(6) . . . . ?
C10 C11 C12 C13 -1.4(6) . . . . ?
C10 C11 C12 C15 177.6(4) . . . . ?
C11 C12 C13 C14 -0.7(6) . . . . ?
C15 C12 C13 C14 -179.7(4) . . . . ?
C10 C9 C14 C13 -0.7(5) . . . . ?
N3 C9 C14 C13 178.4(3) . . . . ?
C12 C13 C14 C9 1.7(6) . . . . ?
N4 C18 C19 C20 -176.6(3) . . . . ?
C23 C18 C19 C20 5.3(5) . . . . ?
C18 C19 C20 C21 1.2(5) . . . . ?
C18 C19 C20 B2 -177.7(3) . . . . ?
O3 B2 C20 C19 -0.6(5) . . . . ?
O4 B2 C20 C19 177.1(3) . . . . ?
O3 B2 C20 C21 -179.5(3) . . . . ?
O4 B2 C20 C21 -1.8(5) . . . . ?
C19 C20 C21 C22 -5.7(5) . . . . ?
B2 C20 C21 C22 173.2(3) . . . . ?
C19 C20 C21 N5 175.0(3) . . . . ?
B2 C20 C21 N5 -6.1(5) . . . . ?
C20 C21 C22 C23 3.7(5) . . . . ?
N5 C21 C22 C23 -177.1(3) . . . . ?
C21 C22 C23 C18 3.1(5) . . . . ?
N4 C18 C23 C22 174.5(3) . . . . ?
C19 C18 C23 C22 -7.4(5) . . . . ?
C29 C24 C25 C26 -1.3(5) . . . . ?
N6 C24 C25 C26 -179.2(3) . . . . ?
C24 C25 C26 C27 0.6(5) . . . . ?
C25 C26 C27 C28 1.0(6) . . . . ?
C25 C26 C27 C30 -178.7(3) . . . . ?
C26 C27 C28 C29 -1.8(6) . . . . ?
C30 C27 C28 C29 177.8(4) . . . . ?
C27 C28 C29 C24 1.1(6) . . . . ?
C25 C24 C29 C28 0.5(5) . . . . ?
N6 C24 C29 C28 178.2(3) . . . . ?
N7 C33 C34 C35 176.5(3) . . . . ?
C38 C33 C34 C35 -3.5(5) . . . . ?
C33 C34 C35 C36 -2.6(5) . . . . ?
C33 C34 C35 B3 177.4(3) . . . . ?
O5 B3 C35 C34 0.4(5) . . . . ?
O6 B3 C35 C34 -177.9(3) . . . . ?
O5 B3 C35 C36 -179.6(3) . . . . ?
O6 B3 C35 C36 2.2(6) . . . . ?
C34 C35 C36 C37 6.7(5) . . . . ?
B3 C35 C36 C37 -173.4(3) . . . . ?
C34 C35 C36 N8 -174.0(3) . . . . ?
B3 C35 C36 N8 5.9(5) . . . . ?
C35 C36 C37 C38 -4.6(5) . . . . ?
N8 C36 C37 C38 176.1(3) . . . . ?
C36 C37 C38 C33 -1.8(5) . . . . ?
N7 C33 C38 C37 -174.2(3) . . . . ?
C34 C33 C38 C37 5.8(5) . . . . ?
C44 C39 C40 C41 -0.3(6) . . . . ?
N9 C39 C40 C41 177.7(3) . . . . ?
C39 C40 C41 C42 -0.5(6) . . . . ?
C40 C41 C42 C43 0.5(6) . . . . ?
C40 C41 C42 C45 -179.1(4) . . . . ?
C41 C42 C43 C44 0.3(6) . . . . ?
C45 C42 C43 C44 179.9(4) . . . . ?
C40 C39 C44 C43 1.1(6) . . . . ?
N9 C39 C44 C43 -176.8(3) . . . . ?
C42 C43 C44 C39 -1.1(6) . . . . ?
N10 C48 C49 C50 -175.6(3) . . . . ?
C53 C48 C49 C50 4.3(5) . . . . ?
C48 C49 C50 C51 -1.0(5) . . . . ?
C48 C49 C50 B4 -178.2(3) . . . . ?
O7 B4 C50 C49 6.9(5) . . . . ?
O8 B4 C50 C49 -176.3(3) . . . . ?
O7 B4 C50 C51 -170.2(3) . . . . ?
O8 B4 C50 C51 6.7(6) . . . . ?
C49 C50 C51 C52 -2.9(5) . . . . ?
B4 C50 C51 C52 174.2(3) . . . . ?
C49 C50 C51 N11 176.5(3) . . . . ?
B4 C50 C51 N11 -6.4(5) . . . . ?
N11 C51 C52 C53 -175.8(3) . . . . ?
C50 C51 C52 C53 3.5(5) . . . . ?
C51 C52 C53 C48 -0.1(6) . . . . ?
N10 C48 C53 C52 176.2(4) . . . . ?
C49 C48 C53 C52 -3.7(5) . . . . ?
C59 C54 C55 C56 3.3(5) . . . . ?
N12 C54 C55 C56 179.7(3) . . . . ?
C54 C55 C56 C57 -1.8(6) . . . . ?
C55 C56 C57 C58 -1.3(6) . . . . ?
C55 C56 C57 C60 178.8(4) . . . . ?
C56 C57 C58 C59 3.0(6) . . . . ?
C60 C57 C58 C59 -177.2(4) . . . . ?
C57 C58 C59 C54 -1.5(6) . . . . ?
C55 C54 C59 C58 -1.8(6) . . . . ?
N12 C54 C59 C58 -177.8(4) . . . . ?
C8 C3 N1 C2 171.6(3) . . . . ?
C4 C3 N1 C2 -8.5(5) . . . . ?
C8 C3 N1 C1 5.5(5) . . . . ?
C4 C3 N1 C1 -174.6(3) . . . . ?
C7 C6 N2 N3 15.9(5) . . . . ?
C5 C6 N2 N3 -163.9(3) . . . . ?
C6 N2 N3 C9 -179.0(3) . . . . ?
C14 C9 N3 N2 26.0(5) . . . . ?
C10 C9 N3 N2 -154.9(3) . . . . ?
C23 C18 N4 C17 -175.7(3) . . . . ?
C19 C18 N4 C17 6.3(6) . . . . ?
C23 C18 N4 C16 -5.7(6) . . . . ?
C19 C18 N4 C16 176.3(4) . . . . ?
C22 C21 N5 N6 22.2(5) . . . . ?
C20 C21 N5 N6 -158.5(3) . . . . ?
C21 N5 N6 C24 -179.2(3) . . . . ?
C25 C24 N6 N5 -153.4(3) . . . . ?
C29 C24 N6 N5 28.9(5) . . . . ?
C34 C33 N7 C32 -9.1(5) . . . . ?
C38 C33 N7 C32 170.9(3) . . . . ?
C34 C33 N7 C31 -178.6(3) . . . . ?
C38 C33 N7 C31 1.4(5) . . . . ?
C37 C36 N8 N9 -22.2(5) . . . . ?
C35 C36 N8 N9 158.5(3) . . . . ?
C36 N8 N9 C39 177.6(3) . . . . ?
C44 C39 N9 N8 -24.9(5) . . . . ?
C40 C39 N9 N8 157.2(3) . . . . ?
C53 C48 N10 C47 163.1(4) . . . . ?
C49 C48 N10 C47 -17.0(6) . . . . ?
C53 C48 N10 C46 0.1(6) . . . . ?
C49 C48 N10 C46 180.0(3) . . . . ?
C52 C51 N11 N12 -6.8(5) . . . . ?
C50 C51 N11 N12 173.9(3) . . . . ?
C51 N11 N12 C54 175.6(3) . . . . ?
C59 C54 N12 N11 -26.6(5) . . . . ?
C55 C54 N12 N11 157.2(3) . . . . ?
